data_4112952
loop_
_publ_author_name
'Thomas E. Vos'
'Yi Liao'
'William W. Shum'
'Jae-Hyuk Her'
'Peter W. Stephens'
'William M. Reiff'
'Joel S. Miller'

_publ_section_title
;
 Diruthenium Tetraacetate Monocation, [RuII/III2(O2CMe)4]+, Building
 Blocks for 3-D Molecule-Based Magnets
;
_journal_name_full 'Journal of the American Chemical Society'
_journal_page_first 11630
_journal_page_last 11639
_journal_paper_doi 10.1021/ja048135i
_journal_volume 126
_journal_year 2004
_chemical_formula_sum 'C30 Cr N6 O24 Ru6'
_chemical_formula_weight 1486.76
_space_group_IT_number 229
_symmetry_cell_setting cubic
_symmetry_space_group_name_Hall '-I 4 2 3'
_symmetry_space_group_name_H-M 'I m -3 m'
_audit_author_name
;
;
_audit_creation_date 2003-02-12T13:07
_audit_creation_method 'from EXP file using GSAS2CIF'
_audit_update_record ' 2003-02-12T13:07  Initial CIF as created by GSAS2CIF'
_cell_angle_alpha 90.0
_cell_angle_beta 90.0
_cell_angle_gamma 90.0
_cell_formula_units_Z 2
_cell_length_a 13.37556(24)
_cell_length_b 13.37556
_cell_length_c 13.37556
_cell_volume 2392.96(4)
_computing_data_collection Super
_computing_molecular_graphics Mercury
_computing_structure_refinement GSAS
_diffrn_radiation_polarisn_ratio 0.97
_diffrn_radiation_probe x-ray
_diffrn_radiation_wavelength 0.699471
_exptl_absorpt_process_details
;   GSAS Absorption/surface roughness correction: function number 0
 No correction is applied.
;
_pd_block_id 2003-02-12T13:07|RUCR||
_pd_calc_method 'Rietveld Refinement'
_pd_instr_location ' Brookhaven National Laboratory'
_pd_meas_2theta_range_inc 2.0
_pd_meas_2theta_range_max 0.0
_pd_meas_2theta_range_min 2.0
_pd_meas_number_of_points 0
_pd_meas_scan_method step
_pd_phase_name 'Ru-dimer phase 1 : <I m -3 m>'
_pd_proc_2theta_range_inc 2.0
_pd_proc_2theta_range_max 0.005
_pd_proc_2theta_range_min 2.005
_pd_proc_info_datetime 2003-02-12T13:07:54
_pd_proc_info_excluded_regions ' none'
_pd_proc_ls_background_function
;   GSAS Background function number 2 with  3 terms.
 Cosine Fourier series
      1:    0.00000     2:    0.00000     3:    0.00000    
;
_pd_proc_ls_peak_cutoff 0.00100
_pd_proc_ls_profile_function
;
 CW Profile function number 3 with  19 terms
 Pseudovoigt profile coefficients as parameterized in
 P. Thompson, D.E. Cox & J.B. Hastings (1987). J. Appl. Cryst.,20,79-83.
 Asymmetry correction of L.W. Finger, D.E. Cox & A. P. Jephcoat (1994).
 J. Appl. Cryst.,27,892-900.
 Peak tails are ignored  where the intensity is below 0.0010 times the peak
   Aniso. broadening axis   0.0   0.0   1.0
;
_pd_proc_ls_prof_R_factor 0.0492
_pd_proc_ls_prof_wR_expected 0.0330
_pd_proc_ls_prof_wR_factor 0.0678
_pd_proc_number_of_points 0
_refine_ls_goodness_of_fit_all 2.06
_refine_ls_matrix_type full
_refine_ls_number_parameters 23
_refine_ls_number_restraints 0
_refine_ls_R_Fsqd_factor 0.05805
_refine_ls_shift/su_max 0.05
_refine_ls_shift/su_mean 0.00
_reflns_d_resolution_high 1.787
_reflns_d_resolution_low 9.458
_reflns_limit_h_max 7
_reflns_limit_h_min 1
_reflns_limit_k_max 5
_reflns_limit_k_min 0
_reflns_limit_l_max 4
_reflns_limit_l_min 0
_reflns_number_observed 36
_cod_data_source_file ja048135isi20040331_070535.cif
_cod_data_source_block RUCR_publ
_cod_original_cell_volume 2392.96216
_cod_database_code 4112952
_cod_database_fobs_code 4112952

loop_
_symmetry_equiv_pos_site_id
_symmetry_equiv_pos_as_xyz
1 +x,+y,+z
2 +z,+x,+y
3 +y,+z,+x
4 +x,+y,-z
5 -z,+x,+y
6 +y,-z,+x
7 -z,+x,-y
8 -y,-z,+x
9 +y,-z,-x
10 -x,+y,-z
11 -z,-x,+y
12 +x,-y,-z
13 +y,+x,+z
14 +z,+y,+x
15 +x,+z,+y
16 +y,+x,-z
17 -z,+y,+x
18 +x,-z,+y
19 -z,+y,-x
20 -x,-z,+y
21 +x,-z,-y
22 -y,+x,-z
23 -z,-y,+x
24 +y,-x,-z
-1 -x,-y,-z
-2 -z,-x,-y
-3 -y,-z,-x
-4 -x,-y,+z
-5 +z,-x,-y
-6 -y,+z,-x
-7 +z,-x,+y
-8 +y,+z,-x
-9 -y,+z,+x
-10 +x,-y,+z
-11 +z,+x,-y
-12 -x,+y,+z
-13 -y,-x,-z
-14 -z,-y,-x
-15 -x,-z,-y
-16 -y,-x,+z
-17 +z,-y,-x
-18 -x,+z,-y
-19 +z,-y,+x
-20 +x,+z,-y
-21 -x,+z,+y
-22 +y,-x,+z
-23 +z,+y,-x
-24 -y,+x,+z
101 +x+1/2,+y+1/2,+z+1/2
102 +z+1/2,+x+1/2,+y+1/2
103 +y+1/2,+z+1/2,+x+1/2
104 +x+1/2,+y+1/2,-z+1/2
105 -z+1/2,+x+1/2,+y+1/2
106 +y+1/2,-z+1/2,+x+1/2
107 -z+1/2,+x+1/2,-y+1/2
108 -y+1/2,-z+1/2,+x+1/2
109 +y+1/2,-z+1/2,-x+1/2
110 -x+1/2,+y+1/2,-z+1/2
111 -z+1/2,-x+1/2,+y+1/2
112 +x+1/2,-y+1/2,-z+1/2
113 +y+1/2,+x+1/2,+z+1/2
114 +z+1/2,+y+1/2,+x+1/2
115 +x+1/2,+z+1/2,+y+1/2
116 +y+1/2,+x+1/2,-z+1/2
117 -z+1/2,+y+1/2,+x+1/2
118 +x+1/2,-z+1/2,+y+1/2
119 -z+1/2,+y+1/2,-x+1/2
120 -x+1/2,-z+1/2,+y+1/2
121 +x+1/2,-z+1/2,-y+1/2
122 -y+1/2,+x+1/2,-z+1/2
123 -z+1/2,-y+1/2,+x+1/2
124 +y+1/2,-x+1/2,-z+1/2
-101 -x+1/2,-y+1/2,-z+1/2
-102 -z+1/2,-x+1/2,-y+1/2
-103 -y+1/2,-z+1/2,-x+1/2
-104 -x+1/2,-y+1/2,+z+1/2
-105 +z+1/2,-x+1/2,-y+1/2
-106 -y+1/2,+z+1/2,-x+1/2
-107 +z+1/2,-x+1/2,+y+1/2
-108 +y+1/2,+z+1/2,-x+1/2
-109 -y+1/2,+z+1/2,+x+1/2
-110 +x+1/2,-y+1/2,+z+1/2
-111 +z+1/2,+x+1/2,-y+1/2
-112 -x+1/2,+y+1/2,+z+1/2
-113 -y+1/2,-x+1/2,-z+1/2
-114 -z+1/2,-y+1/2,-x+1/2
-115 -x+1/2,-z+1/2,-y+1/2
-116 -y+1/2,-x+1/2,+z+1/2
-117 +z+1/2,-y+1/2,-x+1/2
-118 -x+1/2,+z+1/2,-y+1/2
-119 +z+1/2,-y+1/2,+x+1/2
-120 +x+1/2,+z+1/2,-y+1/2
-121 -x+1/2,+z+1/2,+y+1/2
-122 +y+1/2,-x+1/2,+z+1/2
-123 +z+1/2,+y+1/2,-x+1/2
-124 -y+1/2,+x+1/2,+z+1/2

loop_
_atom_site_type_symbol
_atom_site_label
_atom_site_fract_x
_atom_site_fract_y
_atom_site_fract_z
_atom_site_occupancy
_atom_site_thermal_displace_type
_atom_site_U_iso_or_equiv
_atom_site_symmetry_multiplicity
CR Cr1 0.0 0.0 0.0 1.0 Uiso 0.063(5) 2
C C2 0.1702(12) 0.0 0.0 1.0 Uiso 0.113(21) 12
N N3 0.2400(17) 0.0 0.0 1.0 Uiso 0.022(10) 12
RU Ru4 0.0 0.58532(18) 0.0 1.0 Uiso 0.0406(12) 12
O O5 0.10728(33) 0.5780(5) 0.10728(33) 1.0 Uiso 0.018(4) 48
C C6 0.1517(11) 0.5 0.1517(11) 1.0 Uiso 0.033(13) 24
C C7 0.2244(6) 0.5 0.2244(6) 1.0 Uiso 0.005(7) 24

loop_
_atom_type_symbol
_atom_type_number_in_cell
_atom_type_scat_dispersion_real
_atom_type_scat_dispersion_imag
_atom_type_scat_Cromer_Mann_a1
_atom_type_scat_Cromer_Mann_a2
_atom_type_scat_Cromer_Mann_a3
_atom_type_scat_Cromer_Mann_a4
_atom_type_scat_Cromer_Mann_b1
_atom_type_scat_Cromer_Mann_b2
_atom_type_scat_Cromer_Mann_b3
_atom_type_scat_Cromer_Mann_b4
_atom_type_scat_Cromer_Mann_c
_atom_type_scat_source
CR 2.0 0.000 0.000 10.6406 6.10380 7.35370 0.39200 3.32400 20.2626 1.49220 98.7399 1.18320 International_Tables_Vol_C
C 60.0 0.000 0.000 2.31000 20.8439 1.02000 10.2075 1.58860 0.56870 0.86500 51.6512 0.21560 International_Tables_Vol_C
N 12.0 0.000 0.000 12.2126 0.00570 3.13220 9.89330 2.01250 28.9975 1.16630 0.58260 -11.529 International_Tables_Vol_C
RU 12.0 0.000 0.000 19.2674 0.80852 12.9182 8.43467 4.86337 24.7997 1.56756 94.2928 5.37874 International_Tables_Vol_C
O 48.0 0.000 0.000 3.04850 13.2771 2.28680 5.70110 1.54630 0.32390 0.86700 32.9089 0.25080 International_Tables_Vol_C

loop_
_geom_angle_atom_site_label_1
_geom_angle_atom_site_label_2
_geom_angle_atom_site_label_3
_geom_angle
_geom_angle_site_symmetry_1
_geom_angle_site_symmetry_3
_geom_angle_publ_flag
C2 Cr1 C2 90.0 1_555 2_555 n
C2 Cr1 C2 90.0 1_555 3_555 n
C2 Cr1 C2 90.0 1_555 9_555 n
C2 Cr1 C2 180.0 1_555 10_555 n
C2 Cr1 C2 90.0 1_555 11_555 n
C2 Cr1 C2 90.0 2_555 3_555 n
C2 Cr1 C2 90.0 2_555 9_555 n
C2 Cr1 C2 90.0 2_555 10_555 n
C2 Cr1 C2 180.0 2_555 11_555 n
C2 Cr1 C2 180.0 3_555 9_555 n
C2 Cr1 C2 90.0 3_555 10_555 n
C2 Cr1 C2 90.0 3_555 11_555 n
C2 Cr1 C2 90.0 9_555 10_555 n
C2 Cr1 C2 90.0 9_555 11_555 n
C2 Cr1 C2 90.0 10_555 11_555 n
Cr1 C2 N3 179.9657 1_555 1_555 n
Ru4 Ru4 O5 87.24(22) 12_565 1_555 n
Ru4 Ru4 O5 87.24(22) 12_565 4_555 n
Ru4 Ru4 O5 87.24(22) 12_565 10_555 n
Ru4 Ru4 O5 87.24(22) 12_565 17_555 n
O5 Ru4 O5 89.867(21) 1_555 4_555 n
O5 Ru4 O5 174.5(4) 1_555 10_555 n
O5 Ru4 O5 89.867(21) 1_555 17_555 n
O5 Ru4 O5 89.867(21) 4_555 10_555 n
O5 Ru4 O5 174.5(4) 4_555 17_555 n
O5 Ru4 O5 89.867(21) 10_555 17_555 n
Ru4 O5 C6 131.6(11) 1_555 1_555 n
O5 C6 O5 102.4(18) 1_555 -10_565 n
O5 C6 C7 128.8(9) 1_555 1_555 n
O5 C6 C7 128.8(9) -10_565 1_555 n

loop_
_geom_bond_atom_site_label_1
_geom_bond_atom_site_label_2
_geom_bond_distance
_geom_bond_site_symmetry_2
_geom_bond_publ_flag
Cr1 C2 2.277(16) 1_555 n
Cr1 C2 2.277(16) 2_555 n
Cr1 C2 2.277(16) 3_555 n
Cr1 C2 2.277(16) 9_555 n
Cr1 C2 2.277(16) 10_555 n
Cr1 C2 2.277(16) 11_555 n
C2 Cr1 2.277(16) 1_555 n
C2 N3 0.933(32) 1_555 n
N3 C2 0.933(32) 1_555 n
N3 Ru4 2.336(21) 8_655 n
Ru4 N3 2.336(21) 11_565 n
Ru4 Ru4 2.283(5) 12_565 n
Ru4 O5 2.032(6) 1_555 n
Ru4 O5 2.032(6) 4_555 n
Ru4 O5 2.032(6) 10_555 n
Ru4 O5 2.032(6) 17_555 n
O5 Ru4 2.032(6) 1_555 n
O5 O5 2.087(13) -10_565 n
O5 C6 1.339(12) 1_555 n
C6 O5 1.339(12) 1_555 n
C6 O5 1.339(12) -10_565 n
C6 C7 1.376(20) 1_555 n
C7 C6 1.376(20) 1_555 n
